data_7208619
loop_
_publ_author_name
'Zou, Guohong'
'Ma, Zuju'
'Wu, Kechen'
'Ye, Ning'

_publ_section_title
;
 Cadmium-rare earth oxyborates Cd4ReO(BO3)3 (Re = Y, Gd, Lu): congruently
 melting compounds with large SHG responses
;
_journal_issue 37
_journal_name_full 'Journal of Materials Chemistry'
_journal_page_first 19911
_journal_paper_doi 10.1039/c2jm33029f
_journal_volume 22
_journal_year 2012
_chemical_formula_sum 'B3 Cd4 Lu O10'
_chemical_formula_weight 817.00
_chemical_name_systematic
;
?
;
_space_group_IT_number 8
_symmetry_cell_setting monoclinic
_symmetry_space_group_name_Hall 'C -2y'
_symmetry_space_group_name_H-M 'C 1 m 1'
_atom_sites_solution_hydrogens none
_atom_sites_solution_primary direct
_atom_sites_solution_secondary difmap
_audit_creation_method SHELXL-97
_cell_angle_alpha 90.00
_cell_angle_beta 99.972(10)
_cell_angle_gamma 90.00
_cell_formula_units_Z 2
_cell_length_a 7.937(5)
_cell_length_b 15.778(10)
_cell_length_c 3.436(2)
_cell_measurement_reflns_used 686
_cell_measurement_temperature 293(2)
_cell_measurement_theta_max 27.5438
_cell_measurement_theta_min 2.9082
_cell_volume 423.8(5)
_computing_cell_refinement 'CrystalClear (Rigaku Inc., 2008)'
_computing_data_collection 'CrystalClear (Rigaku Inc., 2008)'
_computing_data_reduction 'CrystalClear (Rigaku Inc., 2008)'
_computing_molecular_graphics 'SHELXL-97 (Sheldrick, 1997)'
_computing_publication_material 'SHELXL-97 (Sheldrick, 1997)'
_computing_structure_refinement 'SHELXL-97 (Sheldrick, 1997)'
_computing_structure_solution 'SHELXS-97 (Sheldrick, 1990)'
_diffrn_ambient_temperature 293(2)
_diffrn_detector_area_resol_mean 14.6306
_diffrn_measured_fraction_theta_full 0.965
_diffrn_measured_fraction_theta_max 0.965
_diffrn_measurement_device
;
Mercury70 (2x2 bin mode)
;
_diffrn_measurement_method CCD_Profile_fitting
_diffrn_radiation_monochromator graphite
_diffrn_radiation_source 'fine-focus sealed tube'
_diffrn_radiation_type MoK\a
_diffrn_radiation_wavelength 0.71073
_diffrn_reflns_av_R_equivalents 0.0636
_diffrn_reflns_av_sigmaI/netI 0.1005
_diffrn_reflns_limit_h_max 10
_diffrn_reflns_limit_h_min -10
_diffrn_reflns_limit_k_max 20
_diffrn_reflns_limit_k_min -18
_diffrn_reflns_limit_l_max 4
_diffrn_reflns_limit_l_min -4
_diffrn_reflns_number 2017
_diffrn_reflns_theta_full 27.41
_diffrn_reflns_theta_max 27.41
_diffrn_reflns_theta_min 2.91
_diffrn_standards_decay_% none
_diffrn_standards_interval_count none
_diffrn_standards_interval_time none
_diffrn_standards_number none
_exptl_absorpt_coefficient_mu 21.458
_exptl_absorpt_correction_T_max 1.0000
_exptl_absorpt_correction_T_min 0.5946
_exptl_absorpt_correction_type multi-scan
_exptl_crystal_colour White
_exptl_crystal_density_diffrn 6.403
_exptl_crystal_density_method 'not measured'
_exptl_crystal_description Prism
_exptl_crystal_F_000 716
_exptl_crystal_size_max 0.2500
_exptl_crystal_size_mid 0.2000
_exptl_crystal_size_min 0.1000
_refine_diff_density_max 3.568
_refine_diff_density_min -3.173
_refine_diff_density_rms 0.641
_refine_ls_abs_structure_details 'Flack H D (1983), Acta Cryst. A39, 876-881'
_refine_ls_abs_structure_Flack 0.41(3)
_refine_ls_extinction_coef 0.0100(13)
_refine_ls_extinction_expression Fc^*^=kFc[1+0.001xFc^2^\l^3^/sin(2\q)]^-1/4^
_refine_ls_extinction_method SHELXL
_refine_ls_goodness_of_fit_ref 1.032
_refine_ls_hydrogen_treatment none
_refine_ls_matrix_type full
_refine_ls_number_parameters 56
_refine_ls_number_reflns 954
_refine_ls_number_restraints 2
_refine_ls_restrained_S_all 1.031
_refine_ls_R_factor_all 0.0529
_refine_ls_R_factor_gt 0.0509
_refine_ls_shift/su_max 0.000
_refine_ls_shift/su_mean 0.000
_refine_ls_structure_factor_coef Fsqd
_refine_ls_weighting_details 'calc w=1/[\s^2^(Fo^2^)+(0.0693P)^2^+0.0000P] where P=(Fo^2^+2Fc^2^)/3'
_refine_ls_weighting_scheme calc
_refine_ls_wR_factor_gt 0.1298
_refine_ls_wR_factor_ref 0.1311
_reflns_number_gt 865
_reflns_number_total 954
_reflns_threshold_expression >2sigma(I)
_cod_data_source_file c2jm33029f.txt
_cod_data_source_block Cd4LuO-BO3-3
_cod_depositor_comments
;
The following automatic conversions were performed:

'_exptl_absorpt_correction_type' value 'Multi-scan' changed to
'multi-scan' according to
/home/saulius/struct/CIF-dictionaries/cif_core.dic dictionary named
'cif_core.dic' version 2.4.1 from 2010-06-29.

Automatic conversion script
Id: cif_fix_values 1891 2012-01-12 08:04:46Z andrius 
;
_cod_original_sg_symbol_H-M Cm
_cod_database_code 7208619

loop_
_symmetry_equiv_pos_as_xyz
'x, y, z'
'x, -y, z'
'x+1/2, y+1/2, z'
'x+1/2, -y+1/2, z'

loop_
_atom_site_label
_atom_site_type_symbol
_atom_site_fract_x
_atom_site_fract_y
_atom_site_fract_z
_atom_site_U_iso_or_equiv
_atom_site_adp_type
_atom_site_occupancy
_atom_site_symmetry_multiplicity
_atom_site_calc_flag
_atom_site_refinement_flags
Cd1 Cd 0.06243(19) 0.11207(9) 0.9295(3) 0.0011(4) Uiso 1 1 d .
Cd2 Cd 0.4479(2) 0.17790(11) 0.6264(4) 0.0099(5) Uani 1 1 d .
Lu2 Lu -0.2945(2) 0.0000 1.2629(4) 0.0155(5) Uani 1 2 d S
O1 O -0.119(3) 0.0000 0.847(8) 0.011(5) Uiso 1 2 d S
O2 O -0.080(3) 0.1782(12) 1.385(6) 0.015(4) Uani 1 1 d .
O3 O 0.249(2) 0.0767(13) 0.509(5) 0.010(4) Uiso 1 1 d .
O4 O -0.377(2) -0.1413(13) 1.186(6) 0.013(4) Uiso 1 1 d .
O5 O 0.234(3) 0.2282(13) 0.962(6) 0.020(4) Uiso 1 1 d .
O6 O -0.486(5) 0.0000 1.683(10) 0.030(8) Uiso 1 2 d S
B1 B -0.243(4) 0.2000(18) 1.188(8) 0.006(5) Uiso 1 1 d .
B2 B 0.318(5) 0.0000 0.549(10) 0.002(6) Uiso 1 2 d S

loop_
_atom_site_aniso_label
_atom_site_aniso_U_11
_atom_site_aniso_U_22
_atom_site_aniso_U_33
_atom_site_aniso_U_23
_atom_site_aniso_U_13
_atom_site_aniso_U_12
Cd2 0.0116(10) 0.0062(8) 0.0125(9) 0.0010(7) 0.0037(7) 0.0000(7)
Lu2 0.0167(9) 0.0139(9) 0.0163(8) 0.000 0.0041(6) 0.000
O2 0.008(9) 0.012(9) 0.023(10) -0.003(8) -0.006(8) 0.004(7)

loop_
_atom_type_symbol
_atom_type_description
_atom_type_scat_dispersion_real
_atom_type_scat_dispersion_imag
_atom_type_scat_source
B B 0.0013 0.0007 'International Tables Vol C Tables 4.2.6.8 and 6.1.1.4'
O O 0.0106 0.0060 'International Tables Vol C Tables 4.2.6.8 and 6.1.1.4'
Cd Cd -0.8075 1.2024 'International Tables Vol C Tables 4.2.6.8 and 6.1.1.4'
Lu Lu -0.4720 5.8584 'International Tables Vol C Tables 4.2.6.8 and 6.1.1.4'

loop_
_geom_angle_atom_site_label_1
_geom_angle_atom_site_label_2
_geom_angle_atom_site_label_3
_geom_angle
_geom_angle_site_symmetry_1
_geom_angle_site_symmetry_3
O2 Cd1 O1 92.3(8) 1_554 .
O2 Cd1 O5 83.1(7) 1_554 .
O1 Cd1 O5 175.3(9) . .
O2 Cd1 O3 83.0(7) 1_554 .
O1 Cd1 O3 101.4(7) . .
O5 Cd1 O3 77.4(7) . .
O2 Cd1 O2 96.7(7) 1_554 .
O1 Cd1 O2 93.4(8) . .
O5 Cd1 O2 87.9(7) . .
O3 Cd1 O2 165.2(7) . .
O2 Cd1 O3 165.2(7) 1_554 1_556
O1 Cd1 O3 102.5(8) . 1_556
O5 Cd1 O3 82.2(7) . 1_556
O3 Cd1 O3 95.4(7) . 1_556
O2 Cd1 O3 81.1(6) . 1_556
O2 Cd1 Cd1 42.4(5) 1_554 1_554
O1 Cd1 Cd1 89.2(6) . 1_554
O5 Cd1 Cd1 86.9(5) . 1_554
O3 Cd1 Cd1 42.5(5) . 1_554
O2 Cd1 Cd1 139.1(5) . 1_554
O3 Cd1 Cd1 138.0(4) 1_556 1_554
O2 Cd1 Cd1 137.6(5) 1_554 1_556
O1 Cd1 Cd1 90.8(6) . 1_556
O5 Cd1 Cd1 93.1(5) . 1_556
O3 Cd1 Cd1 137.5(5) . 1_556
O2 Cd1 Cd1 40.9(5) . 1_556
O3 Cd1 Cd1 42.0(4) 1_556 1_556
Cd1 Cd1 Cd1 180.00(5) 1_554 1_556
O2 Cd1 Lu2 100.1(5) 1_554 .
O1 Cd1 Lu2 32.7(6) . .
O5 Cd1 Lu2 149.0(5) . .
O3 Cd1 Lu2 133.6(5) . .
O2 Cd1 Lu2 61.1(5) . .
O3 Cd1 Lu2 91.7(4) 1_556 .
Cd1 Cd1 Lu2 116.35(4) 1_554 .
Cd1 Cd1 Lu2 63.65(4) 1_556 .
O3 Cd2 O4 106.5(7) . 2_655
O3 Cd2 O4 100.9(7) . 2_654
O4 Cd2 O4 98.4(7) 2_655 2_654
O3 Cd2 O5 77.4(7) . .
O4 Cd2 O5 93.4(7) 2_655 .
O4 Cd2 O5 168.1(7) 2_654 .
O3 Cd2 O2 126.1(8) . 4_554
O4 Cd2 O2 122.9(7) 2_655 4_554
O4 Cd2 O2 92.3(7) 2_654 4_554
O5 Cd2 O2 79.5(7) . 4_554
O3 Cd2 B1 95.6(8) . 4_554
O4 Cd2 B1 148.7(8) 2_655 4_554
O4 Cd2 B1 98.8(7) 2_654 4_554
O5 Cd2 B1 69.8(7) . 4_554
O2 Cd2 B1 30.5(7) 4_554 4_554
O3 Cd2 Cd2 93.4(4) . 1_556
O4 Cd2 Cd2 41.4(5) 2_655 1_556
O4 Cd2 Cd2 139.8(5) 2_654 1_556
O5 Cd2 Cd2 52.0(5) . 1_556
O2 Cd2 Cd2 109.1(5) 4_554 1_556
B1 Cd2 Cd2 117.1(5) 4_554 1_556
O3 Cd2 Cd2 86.6(4) . 1_554
O4 Cd2 Cd2 138.6(5) 2_655 1_554
O4 Cd2 Cd2 40.2(5) 2_654 1_554
O5 Cd2 Cd2 128.0(5) . 1_554
O2 Cd2 Cd2 70.9(5) 4_554 1_554
B1 Cd2 Cd2 62.9(5) 4_554 1_554
Cd2 Cd2 Cd2 180.00(11) 1_556 1_554
O1 Lu2 O1 102.9(11) . 1_556
O1 Lu2 O6 178.2(12) . .
O1 Lu2 O6 78.9(11) 1_556 .
O1 Lu2 O6 80.2(11) . 1_554
O1 Lu2 O6 177.0(11) 1_556 1_554
O6 Lu2 O6 98.0(13) . 1_554
O1 Lu2 O4 97.3(5) . .
O1 Lu2 O4 102.8(5) 1_556 .
O6 Lu2 O4 82.3(5) . .
O6 Lu2 O4 76.6(5) 1_554 .
O1 Lu2 O4 97.3(5) . 2
O1 Lu2 O4 102.8(5) 1_556 2
O6 Lu2 O4 82.3(5) . 2
O6 Lu2 O4 76.6(5) 1_554 2
O4 Lu2 O4 146.8(10) . 2
O1 Lu2 Lu2 140.6(7) . 1_556
O1 Lu2 Lu2 37.7(6) 1_556 1_556
O6 Lu2 Lu2 41.2(9) . 1_556
O6 Lu2 Lu2 139.2(8) 1_554 1_556
O4 Lu2 Lu2 93.7(5) . 1_556
O4 Lu2 Lu2 93.7(5) 2 1_556
O1 Lu2 Lu2 39.4(7) . 1_554
O1 Lu2 Lu2 142.3(6) 1_556 1_554
O6 Lu2 Lu2 138.8(9) . 1_554
O6 Lu2 Lu2 40.8(8) 1_554 1_554
O4 Lu2 Lu2 86.3(5) . 1_554
O4 Lu2 Lu2 86.3(5) 2 1_554
Lu2 Lu2 Lu2 180.000(1) 1_556 1_554
O1 Lu2 Cd1 34.6(4) . .
O1 Lu2 Cd1 83.5(6) 1_556 .
O6 Lu2 Cd1 146.4(5) . .
O6 Lu2 Cd1 99.1(7) 1_554 .
O4 Lu2 Cd1 129.9(4) . .
O4 Lu2 Cd1 73.9(4) 2 .
Lu2 Lu2 Cd1 116.35(4) 1_556 .
Lu2 Lu2 Cd1 63.65(4) 1_554 .
O1 Lu2 Cd1 34.6(4) . 2
O1 Lu2 Cd1 83.5(6) 1_556 2
O6 Lu2 Cd1 146.4(5) . 2
O6 Lu2 Cd1 99.1(7) 1_554 2
O4 Lu2 Cd1 73.9(4) . 2
O4 Lu2 Cd1 129.9(4) 2 2
Lu2 Lu2 Cd1 116.35(4) 1_556 2
Lu2 Lu2 Cd1 63.65(4) 1_554 2
Cd1 Lu2 Cd1 57.32(6) . 2
Lu2 O1 Lu2 102.9(11) . 1_554
Lu2 O1 Cd1 112.7(8) . .
Lu2 O1 Cd1 113.2(8) 1_554 .
Lu2 O1 Cd1 112.7(8) . 2
Lu2 O1 Cd1 113.2(8) 1_554 2
Cd1 O1 Cd1 102.4(10) . 2
B1 O2 Cd1 143.5(17) . 1_556
B1 O2 Cd1 107.6(15) . .
Cd1 O2 Cd1 96.7(7) 1_556 .
B1 O2 Cd2 87.5(15) . 4_456
Cd1 O2 Cd2 98.4(7) 1_556 4_456
Cd1 O2 Cd2 128.6(9) . 4_456
B2 O3 Cd2 111.5(19) . .
B2 O3 Cd1 117.1(17) . .
Cd2 O3 Cd1 102.9(7) . .
B2 O3 Cd1 119.8(19) . 1_554
Cd2 O3 Cd1 108.0(8) . 1_554
Cd1 O3 Cd1 95.4(7) . 1_554
B1 O4 Cd2 101.1(14) 2 2_455
B1 O4 Cd2 112.0(14) 2 2_456
Cd2 O4 Cd2 98.4(7) 2_455 2_456
B1 O4 Lu2 115.4(16) 2 .
Cd2 O4 Lu2 117.7(9) 2_455 .
Cd2 O4 Lu2 110.9(8) 2_456 .
B1 O5 Cd1 135.7(16) 4 .
B1 O5 Cd2 121.4(16) 4 .
Cd1 O5 Cd2 100.4(8) . .
B2 O6 Lu2 124(2) 1_456 .
B2 O6 Lu2 138(2) 1_456 1_556
Lu2 O6 Lu2 98.0(13) . 1_556
O5 B1 O2 120(2) 4_455 .
O5 B1 O4 121(2) 4_455 2
O2 B1 O4 118(2) . 2
O5 B1 Cd2 74.8(15) 4_455 4_456
O2 B1 Cd2 61.9(13) . 4_456
O4 B1 Cd2 144.2(16) 2 4_456
O3 B2 O3 132(3) 2 .
O3 B2 O6 114.1(18) 2 1_654
O3 B2 O6 114.1(18) . 1_654

loop_
_geom_bond_atom_site_label_1
_geom_bond_atom_site_label_2
_geom_bond_distance
_geom_bond_site_symmetry_2
Cd1 O2 2.27(2) 1_554
Cd1 O1 2.269(17) .
Cd1 O5 2.28(2) .
Cd1 O3 2.310(16) .
Cd1 O2 2.33(2) .
Cd1 O3 2.333(19) 1_556
Cd1 Cd1 3.436(2) 1_554
Cd1 Cd1 3.436(2) 1_556
Cd1 Lu2 3.687(2) .
Cd2 O3 2.23(2) .
Cd2 O4 2.24(2) 2_655
Cd2 O4 2.297(18) 2_654
Cd2 O5 2.348(19) .
Cd2 O2 2.415(19) 4_554
Cd2 B1 2.73(3) 4_554
Cd2 Cd2 3.436(2) 1_556
Cd2 Cd2 3.436(2) 1_554
Lu2 O1 2.16(2) .
Lu2 O1 2.24(3) 1_556
Lu2 O6 2.27(3) .
Lu2 O6 2.29(4) 1_554
Lu2 O4 2.33(2) .
Lu2 O4 2.33(2) 2
Lu2 Lu2 3.436(2) 1_556
Lu2 Lu2 3.436(2) 1_554
Lu2 Cd1 3.687(2) 2
O1 Lu2 2.24(3) 1_554
O1 Cd1 2.269(17) 2
O2 B1 1.39(3) .
O2 Cd1 2.27(2) 1_556
O2 Cd2 2.415(19) 4_456
O3 B2 1.33(3) .
O3 Cd1 2.333(18) 1_554
O4 B1 1.41(3) 2
O4 Cd2 2.24(2) 2_455
O4 Cd2 2.297(18) 2_456
O5 B1 1.37(4) 4
O6 B2 1.54(5) 1_456
O6 Lu2 2.29(4) 1_556
B1 O5 1.37(3) 4_455
B1 O4 1.41(3) 2
B1 Cd2 2.73(3) 4_456
B2 O3 1.33(3) 2
B2 O6 1.54(5) 1_654
